data_1502090
loop_
_publ_author_name
'Garcia, Pierre'
'Evanno, Yannick'
'George, Pascal'
'Sevrin, Mireille'
'Ricci, Gino'
'Malacria, Max'
'Aubert, Corinne'
'Gandon, Vincent'

_publ_section_title
;
 Regioselective cobalt-catalyzed formation of bicyclic 3- and
 4-aminopyridines.
;
_journal_issue 8
_journal_name_full 'Organic letters'
_journal_page_first 2030
_journal_page_last 2033
_journal_paper_doi 10.1021/ol200417p
_journal_volume 13
_journal_year 2011
_chemical_formula_moiety 'C25 H27 F3 N2 O2 S Si'
_chemical_formula_sum 'C25 H27 F3 N2 O2 S Si'
_chemical_formula_weight 504.64
_chemical_name_systematic
;
1-tosyl-6-(4-(trifluoromethyl)phenyl)-8-(trimethylsilyl)-1,2,3,4-tetrahydro-1,7-naphthyridine
;
_space_group_IT_number 61
_symmetry_cell_setting orthorhombic
_symmetry_Int_Tables_number 61
_symmetry_space_group_name_Hall '-P 2ac 2ab'
_symmetry_space_group_name_H-M 'P b c a'
_atom_sites_solution_hydrogens geom
_atom_sites_solution_primary direct
_atom_sites_solution_secondary difmap
_audit_creation_method SHELXL-97
_cell_angle_alpha 90.00
_cell_angle_beta 90.00
_cell_angle_gamma 90.00
_cell_formula_units_Z 8
_cell_length_a 8.2616(8)
_cell_length_b 18.2223(16)
_cell_length_c 34.406(4)
_cell_measurement_reflns_used 107
_cell_measurement_temperature 200(2)
_cell_measurement_theta_max 18
_cell_measurement_theta_min 3
_cell_volume 5179.7(9)
_computing_cell_refinement 'Dirax/lsq (Duisenberg & Schreurs, 1989-2000)'
_computing_data_collection 'Collect (Nonius BV, 1997-2000)'
_computing_data_reduction 'EvalCCD (Duisenberg & Schreurs 1990-2000)'
_computing_molecular_graphics 'DIAMOND (Brandenburg, 1999)'
_computing_publication_material 'SHELXL-97 (Sheldrick, 1997)'
_computing_structure_refinement 'SHELXL-97 (Sheldrick, 1997)'
_computing_structure_solution 'SIR-92 (Giacovazzo, 1993)'
_diffrn_ambient_temperature 200(2)
_diffrn_detector_area_resol_mean 9
_diffrn_measured_fraction_theta_full 0.979
_diffrn_measured_fraction_theta_max 0.979
_diffrn_measurement_device_type KappaCCD
_diffrn_measurement_method 'CCD rotation images, thick slices'
_diffrn_radiation_monochromator graphite
_diffrn_radiation_source 'fine-focus sealed tube'
_diffrn_radiation_type MoK\a
_diffrn_radiation_wavelength 0.71073
_diffrn_reflns_av_R_equivalents 0.0617
_diffrn_reflns_av_sigmaI/netI 0.0438
_diffrn_reflns_limit_h_max 9
_diffrn_reflns_limit_h_min -9
_diffrn_reflns_limit_k_max 21
_diffrn_reflns_limit_k_min -21
_diffrn_reflns_limit_l_max 36
_diffrn_reflns_limit_l_min -40
_diffrn_reflns_number 34279
_diffrn_reflns_theta_full 25.00
_diffrn_reflns_theta_max 25.00
_diffrn_reflns_theta_min 2.77
_diffrn_standards_decay_% 0
_diffrn_standards_number 0
_exptl_absorpt_coefficient_mu 0.217
_exptl_absorpt_correction_T_max 0.968
_exptl_absorpt_correction_T_min 0.590
_exptl_absorpt_correction_type multi-scan
_exptl_absorpt_process_details
;
R.H. Blessing, Acta Cryst. (1995), A51, 33-38
;
_exptl_crystal_colour colorless
_exptl_crystal_density_diffrn 1.294
_exptl_crystal_density_method 'not measured'
_exptl_crystal_description plate
_exptl_crystal_F_000 2112
_exptl_crystal_size_max 0.5
_exptl_crystal_size_mid 0.4
_exptl_crystal_size_min 0.15
_refine_diff_density_max 0.442
_refine_diff_density_min -0.787
_refine_diff_density_rms 0.108
_refine_ls_extinction_method none
_refine_ls_goodness_of_fit_ref 1.085
_refine_ls_hydrogen_treatment constr
_refine_ls_matrix_type full
_refine_ls_number_parameters 338
_refine_ls_number_reflns 4464
_refine_ls_number_restraints 0
_refine_ls_restrained_S_all 1.085
_refine_ls_R_factor_all 0.0738
_refine_ls_R_factor_gt 0.0626
_refine_ls_shift/su_max 0.000
_refine_ls_shift/su_mean 0.000
_refine_ls_structure_factor_coef Fsqd
_refine_ls_weighting_details 'calc w=1/[\s^2^(Fo^2^)+(0.1293P)^2^+1.1161P] where P=(Fo^2^+2Fc^2^)/3'
_refine_ls_weighting_scheme calc
_refine_ls_wR_factor_gt 0.1628
_refine_ls_wR_factor_ref 0.1761
_reflns_number_gt 3862
_reflns_number_total 4464
_reflns_threshold_expression >2\s(I)
_cod_data_source_file ol200417p_si_001.cif
_cod_data_source_block pg4-152b
_cod_database_code 1502090

loop_
_symmetry_equiv_pos_as_xyz
'x, y, z'
'-x+1/2, -y, z+1/2'
'x+1/2, -y+1/2, -z'
'-x, y+1/2, -z+1/2'
'-x, -y, -z'
'x-1/2, y, -z-1/2'
'-x-1/2, y-1/2, z'
'x, -y-1/2, z-1/2'

loop_
_atom_site_label
_atom_site_type_symbol
_atom_site_fract_x
_atom_site_fract_y
_atom_site_fract_z
_atom_site_U_iso_or_equiv
_atom_site_adp_type
_atom_site_occupancy
_atom_site_symmetry_multiplicity
_atom_site_calc_flag
_atom_site_refinement_flags
_atom_site_disorder_assembly
_atom_site_disorder_group
S1 S 0.14304(6) 0.46294(3) 0.188710(15) 0.0324(2) Uani 1 1 d . . .
Si1 Si 0.05547(7) 0.53895(3) 0.083847(17) 0.0311(2) Uani 1 1 d . . .
F1A F 0.5696(16) 0.3056(5) -0.1181(3) 0.113(4) Uani 0.50 1 d P A 1
F2A F 0.5984(12) 0.2014(3) -0.0916(2) 0.089(3) Uani 0.50 1 d P A 1
F3A F 0.3732(13) 0.2402(6) -0.1061(4) 0.116(4) Uani 0.50 1 d P A 1
F1B F 0.6767(10) 0.2346(5) -0.0933(2) 0.115(3) Uani 0.50 1 d P A 2
F2B F 0.4229(16) 0.2132(6) -0.1005(4) 0.142(6) Uani 0.50 1 d P A 2
F3B F 0.5306(16) 0.3104(6) -0.1193(3) 0.102(4) Uani 0.50 1 d P A 2
O1 O 0.02008(19) 0.44134(10) 0.16163(5) 0.0441(4) Uani 1 1 d . . .
O2 O 0.1051(2) 0.51321(9) 0.21949(5) 0.0464(4) Uani 1 1 d . . .
N1 N 0.2795(2) 0.44245(9) 0.05962(5) 0.0306(4) Uani 1 1 d . . .
N2 N 0.2913(2) 0.50116(9) 0.16313(5) 0.0315(4) Uani 1 1 d . . .
C1 C 0.2397(2) 0.47791(11) 0.09308(6) 0.0275(4) Uani 1 1 d . . .
C2 C 0.3328(2) 0.46718(10) 0.12647(6) 0.0289(4) Uani 1 1 d . . .
C3 C 0.4753(2) 0.42498(11) 0.12519(6) 0.0307(5) Uani 1 1 d . . .
C4 C 0.5127(2) 0.38924(11) 0.09078(6) 0.0324(5) Uani 1 1 d . . .
H4 H 0.6044 0.3598 0.0891 0.039 Uiso 1 1 calc R . .
C5 C 0.4103(2) 0.39807(11) 0.05861(6) 0.0289(4) Uani 1 1 d . . .
C6 C 0.4431(2) 0.36244(11) 0.02040(6) 0.0320(5) Uani 1 1 d . . .
C7 C 0.5202(3) 0.29427(12) 0.01721(7) 0.0421(6) Uani 1 1 d . . .
H7 H 0.5551 0.2704 0.0396 0.051 Uiso 1 1 calc R . .
C8 C 0.5454(3) 0.26188(12) -0.01872(7) 0.0454(6) Uani 1 1 d . . .
H8 H 0.5958 0.2163 -0.0203 0.054 Uiso 1 1 calc R . .
C9 C 0.4954(3) 0.29737(13) -0.05237(7) 0.0413(5) Uani 1 1 d . A .
C10 C 0.4213(4) 0.36587(16) -0.04965(7) 0.0558(7) Uani 1 1 d . . .
H10 H 0.3898 0.3904 -0.0721 0.067 Uiso 1 1 calc R . .
C11 C 0.3944(3) 0.39740(14) -0.01386(7) 0.0479(6) Uani 1 1 d . . .
H11 H 0.3430 0.4427 -0.0124 0.057 Uiso 1 1 calc R . .
C12 C 0.5182(4) 0.26268(17) -0.09133(8) 0.0592(8) Uani 1 1 d . . .
C13 C 0.5864(3) 0.42796(13) 0.16017(7) 0.0373(5) Uani 1 1 d . . .
H13A H 0.6938 0.4107 0.1534 0.045 Uiso 1 1 calc R . .
H13B H 0.5444 0.3976 0.1810 0.045 Uiso 1 1 calc R . .
C14 C 0.5919(3) 0.50911(13) 0.17268(7) 0.0415(6) Uani 1 1 d . . .
H14A H 0.6700 0.5151 0.1935 0.050 Uiso 1 1 calc R . .
H14B H 0.6264 0.5391 0.1509 0.050 Uiso 1 1 calc R . .
C15 C 0.4257(3) 0.53461(13) 0.18653(7) 0.0416(6) Uani 1 1 d . . .
H15A H 0.4121 0.5214 0.2136 0.050 Uiso 1 1 calc R . .
H15B H 0.4196 0.5876 0.1846 0.050 Uiso 1 1 calc R . .
C16 C 0.2209(2) 0.38187(11) 0.21007(6) 0.0304(5) Uani 1 1 d . . .
C17 C 0.2710(3) 0.38189(11) 0.24858(6) 0.0352(5) Uani 1 1 d . . .
H17 H 0.2677 0.4249 0.2631 0.042 Uiso 1 1 calc R . .
C18 C 0.3259(3) 0.31725(13) 0.26507(7) 0.0438(6) Uani 1 1 d . . .
H18 H 0.3590 0.3173 0.2909 0.053 Uiso 1 1 calc R . .
C19 C 0.3327(3) 0.25250(13) 0.24409(9) 0.0505(6) Uani 1 1 d . . .
C20 C 0.2865(3) 0.25428(13) 0.20504(8) 0.0517(7) Uani 1 1 d . . .
H20 H 0.2943 0.2117 0.1902 0.062 Uiso 1 1 calc R . .
C21 C 0.2292(3) 0.31798(13) 0.18786(7) 0.0422(6) Uani 1 1 d . . .
H21 H 0.1969 0.3181 0.1620 0.051 Uiso 1 1 calc R . .
C22 C 0.3868(5) 0.18162(16) 0.26300(13) 0.0846(12) Uani 1 1 d . . .
H22A H 0.4660 0.1581 0.2468 0.127 Uiso 1 1 calc R . .
H22B H 0.2952 0.1497 0.2662 0.127 Uiso 1 1 calc R . .
H22C H 0.4333 0.1921 0.2880 0.127 Uiso 1 1 calc R . .
C23 C -0.1199(3) 0.47582(14) 0.07620(7) 0.0408(5) Uani 1 1 d . . .
H23A H -0.2152 0.5041 0.0706 0.061 Uiso 1 1 calc R . .
H23B H -0.1375 0.4473 0.0993 0.061 Uiso 1 1 calc R . .
H23C H -0.0973 0.4436 0.0548 0.061 Uiso 1 1 calc R . .
C24 C 0.0132(4) 0.60944(14) 0.12244(8) 0.0528(7) Uani 1 1 d . . .
H24A H 0.1109 0.6357 0.1283 0.079 Uiso 1 1 calc R . .
H24B H -0.0253 0.5854 0.1455 0.079 Uiso 1 1 calc R . .
H24C H -0.0674 0.6431 0.1132 0.079 Uiso 1 1 calc R . .
C25 C 0.0993(3) 0.58865(14) 0.03740(8) 0.0479(6) Uani 1 1 d . . .
H25A H 0.0041 0.6144 0.0290 0.072 Uiso 1 1 calc R . .
H25B H 0.1308 0.5540 0.0178 0.072 Uiso 1 1 calc R . .
H25C H 0.1855 0.6231 0.0415 0.072 Uiso 1 1 calc R . .

loop_
_atom_site_aniso_label
_atom_site_aniso_U_11
_atom_site_aniso_U_22
_atom_site_aniso_U_33
_atom_site_aniso_U_23
_atom_site_aniso_U_13
_atom_site_aniso_U_12
S1 0.0380(3) 0.0336(3) 0.0255(3) 0.00174(19) 0.0032(2) 0.00221(19)
Si1 0.0360(4) 0.0274(3) 0.0299(4) 0.0018(2) -0.0024(2) 0.0044(2)
F1A 0.188(8) 0.073(6) 0.076(6) -0.020(4) 0.077(6) -0.041(6)
F2A 0.155(8) 0.056(3) 0.057(3) -0.014(2) 0.004(4) 0.059(4)
F3A 0.096(4) 0.166(11) 0.087(5) -0.081(7) -0.012(3) 0.001(5)
F1B 0.122(6) 0.159(8) 0.063(3) -0.041(5) 0.006(3) 0.074(5)
F2B 0.229(16) 0.094(6) 0.102(7) -0.064(5) 0.055(9) -0.091(9)
F3B 0.202(9) 0.078(5) 0.025(3) 0.002(3) 0.006(4) 0.061(6)
O1 0.0366(8) 0.0591(10) 0.0368(10) 0.0106(8) -0.0001(7) -0.0035(7)
O2 0.0644(11) 0.0388(9) 0.0359(9) -0.0014(7) 0.0116(8) 0.0138(8)
N1 0.0336(9) 0.0300(8) 0.0282(9) 0.0010(7) -0.0007(7) -0.0003(7)
N2 0.0408(10) 0.0326(9) 0.0211(9) 0.0008(7) -0.0032(7) -0.0044(7)
C1 0.0315(10) 0.0250(9) 0.0261(10) 0.0023(8) 0.0010(8) -0.0028(7)
C2 0.0332(10) 0.0279(10) 0.0257(11) 0.0038(8) -0.0004(8) -0.0052(7)
C3 0.0314(10) 0.0319(10) 0.0287(11) 0.0058(8) -0.0035(8) -0.0043(8)
C4 0.0301(10) 0.0331(11) 0.0340(12) 0.0039(8) 0.0004(8) 0.0028(8)
C5 0.0298(9) 0.0272(9) 0.0298(11) 0.0027(8) 0.0005(8) -0.0013(8)
C6 0.0325(10) 0.0301(10) 0.0335(12) -0.0007(9) 0.0019(8) 0.0004(8)
C7 0.0574(14) 0.0307(11) 0.0383(13) 0.0082(9) 0.0059(10) 0.0076(10)
C8 0.0616(15) 0.0276(11) 0.0470(15) 0.0020(10) 0.0133(11) 0.0105(10)
C9 0.0505(13) 0.0357(12) 0.0376(13) -0.0041(10) 0.0072(10) 0.0044(10)
C10 0.0822(18) 0.0557(16) 0.0295(13) -0.0012(11) -0.0050(12) 0.0313(14)
C11 0.0681(16) 0.0427(13) 0.0329(13) -0.0032(10) -0.0022(11) 0.0267(12)
C12 0.083(2) 0.0506(16) 0.0438(16) -0.0069(13) 0.0100(14) 0.0157(15)
C13 0.0370(11) 0.0427(12) 0.0323(12) 0.0077(9) -0.0072(9) -0.0016(9)
C14 0.0460(13) 0.0425(13) 0.0360(13) 0.0061(10) -0.0124(10) -0.0127(10)
C15 0.0509(14) 0.0374(12) 0.0364(13) -0.0035(9) -0.0095(10) -0.0086(10)
C16 0.0373(11) 0.0267(10) 0.0271(11) -0.0014(8) 0.0042(8) -0.0023(8)
C17 0.0490(12) 0.0283(10) 0.0284(11) -0.0035(8) 0.0001(9) -0.0016(9)
C18 0.0553(14) 0.0362(12) 0.0400(14) 0.0044(10) -0.0110(11) -0.0022(10)
C19 0.0546(14) 0.0306(12) 0.0663(18) 0.0004(11) -0.0099(12) -0.0006(10)
C20 0.0685(16) 0.0258(11) 0.0609(17) -0.0151(11) -0.0013(13) -0.0025(10)
C21 0.0565(14) 0.0376(12) 0.0324(12) -0.0108(9) 0.0000(10) -0.0098(10)
C22 0.106(3) 0.0339(14) 0.114(3) 0.0120(17) -0.036(2) 0.0053(15)
C23 0.0374(11) 0.0452(12) 0.0399(13) 0.0072(11) -0.0063(10) 0.0000(9)
C24 0.0700(17) 0.0385(13) 0.0500(17) -0.0091(11) -0.0031(13) 0.0151(12)
C25 0.0577(14) 0.0407(13) 0.0454(15) 0.0141(11) -0.0020(12) 0.0022(11)

loop_
_atom_type_symbol
_atom_type_description
_atom_type_scat_dispersion_real
_atom_type_scat_dispersion_imag
_atom_type_scat_source
C C 0.0033 0.0016 'International Tables Vol C Tables 4.2.6.8 and 6.1.1.4'
H H 0.0000 0.0000 'International Tables Vol C Tables 4.2.6.8 and 6.1.1.4'
N N 0.0061 0.0033 'International Tables Vol C Tables 4.2.6.8 and 6.1.1.4'
O O 0.0106 0.0060 'International Tables Vol C Tables 4.2.6.8 and 6.1.1.4'
F F 0.0171 0.0103 'International Tables Vol C Tables 4.2.6.8 and 6.1.1.4'
Si Si 0.0817 0.0704 'International Tables Vol C Tables 4.2.6.8 and 6.1.1.4'
S S 0.1246 0.1234 'International Tables Vol C Tables 4.2.6.8 and 6.1.1.4'

loop_
_geom_angle_atom_site_label_1
_geom_angle_atom_site_label_2
_geom_angle_atom_site_label_3
_geom_angle
O1 S1 O2 120.01(11)
O1 S1 N2 107.07(9)
O2 S1 N2 106.53(10)
O1 S1 C16 107.34(10)
O2 S1 C16 107.79(10)
N2 S1 C16 107.55(9)
C23 Si1 C25 109.13(12)
C23 Si1 C24 112.09(13)
C25 Si1 C24 107.95(12)
C23 Si1 C1 106.42(10)
C25 Si1 C1 105.62(10)
C24 Si1 C1 115.33(11)
C5 N1 C1 119.97(17)
C2 N2 C15 117.82(18)
C2 N2 S1 117.19(13)
C15 N2 S1 115.58(15)
N1 C1 C2 119.78(18)
N1 C1 Si1 109.15(14)
C2 C1 Si1 131.05(16)
C1 C2 C3 120.78(19)
C1 C2 N2 121.83(18)
C3 C2 N2 117.34(18)
C4 C3 C2 118.04(18)
C4 C3 C13 124.10(19)
C2 C3 C13 117.55(19)
C3 C4 C5 119.06(18)
N1 C5 C4 122.09(19)
N1 C5 C6 115.39(17)
C4 C5 C6 122.44(18)
C11 C6 C7 117.9(2)
C11 C6 C5 119.50(18)
C7 C6 C5 122.5(2)
C8 C7 C6 121.1(2)
C7 C8 C9 120.0(2)
C8 C9 C10 119.5(2)
C8 C9 C12 120.9(2)
C10 C9 C12 119.6(2)
C11 C10 C9 120.3(2)
C10 C11 C6 121.1(2)
F1A C12 F2A 110.6(7)
F2B C12 F3B 110.4(9)
F1A C12 F3A 101.9(9)
F2A C12 F3A 100.8(6)
F2B C12 F1B 108.3(7)
F3B C12 F1B 97.7(7)
F2B C12 C9 117.1(6)
F1A C12 C9 115.4(6)
F2A C12 C9 115.8(4)
F3B C12 C9 113.1(5)
F3A C12 C9 110.5(6)
F1B C12 C9 108.3(4)
C3 C13 C14 105.93(18)
C15 C14 C13 110.66(18)
N2 C15 C14 111.99(19)
C17 C16 C21 120.6(2)
C17 C16 S1 120.28(15)
C21 C16 S1 119.13(17)
C18 C17 C16 119.3(2)
C17 C18 C19 121.7(2)
C18 C19 C20 118.1(2)
C18 C19 C22 121.0(3)
C20 C19 C22 120.9(3)
C21 C20 C19 121.5(2)
C20 C21 C16 118.8(2)

loop_
_geom_bond_atom_site_label_1
_geom_bond_atom_site_label_2
_geom_bond_distance
S1 O1 1.4336(18)
S1 O2 1.4350(17)
S1 N2 1.6615(18)
S1 C16 1.771(2)
Si1 C23 1.869(2)
Si1 C25 1.872(3)
Si1 C24 1.880(3)
Si1 C1 1.912(2)
F1A C12 1.282(9)
F2A C12 1.298(6)
F3A C12 1.365(10)
F1B C12 1.408(8)
F2B C12 1.238(10)
F3B C12 1.302(9)
N1 C5 1.350(3)
N1 C1 1.361(3)
N2 C2 1.446(3)
N2 C15 1.501(3)
C1 C2 1.396(3)
C2 C3 1.407(3)
C3 C4 1.386(3)
C3 C13 1.515(3)
C4 C5 1.402(3)
C5 C6 1.491(3)
C6 C11 1.399(3)
C6 C7 1.401(3)
C7 C8 1.386(3)
C8 C9 1.389(3)
C9 C10 1.394(3)
C9 C12 1.494(4)
C10 C11 1.377(3)
C13 C14 1.541(3)
C14 C15 1.525(3)
C16 C17 1.388(3)
C16 C21 1.394(3)
C17 C18 1.384(3)
C18 C19 1.384(4)
C19 C20 1.397(4)
C19 C22 1.514(4)
C20 C21 1.386(4)
